data_1511247
loop_
_publ_author_name
'Chen, X.L.'
'Wu, L.'
'Zhang, Y.'
'Kong, Y.F.'
'Xu, J.J.'
'Xu, Y.P.'

_publ_section_title
;
 AB initio structure determination of novel borate Na Sr B O3
;
_journal_name_full 'Journal of Solid State Chemistry'
_journal_page_first 1219
_journal_page_last 1224
_journal_paper_doi 10.1016/j.jssc.2006.01.003
_journal_volume 179
_journal_year 2006
_chemical_formula_sum 'B Na O3 Sr'
_chemical_name_systematic 'Na Sr B O3'
_space_group_IT_number 14
_symmetry_space_group_name_Hall '-P 2ybc'
_symmetry_space_group_name_H-M 'P 1 21/c 1'
_cell_angle_alpha 90
_cell_angle_beta 100.589
_cell_angle_gamma 90
_cell_formula_units_Z 4
_cell_length_a 5.32446
_cell_length_b 9.22684
_cell_length_c 6.06683
_cell_volume 292.975
_citation_journal_id_ASTM JSSCBI
_cod_data_source_file boron0-1_367.cif
_cod_data_source_block B1Na1O3Sr1
_cod_original_cell_volume 292.9753
_cod_original_formula_sum 'B1 Na1 O3 Sr1'
_cod_database_code 1511247

loop_
_symmetry_equiv_pos_as_xyz
x,y,z
-x,y+1/2,-z+1/2
-x,-y,-z
x,-y-1/2,z-1/2

loop_
_atom_site_label
_atom_site_type_symbol
_atom_site_fract_x
_atom_site_fract_y
_atom_site_fract_z
_atom_site_occupancy
_atom_site_U_iso_or_equiv
O3 O-2 0.2677 0.9413 0.3177 1 0.0
Na1 Na+1 0.2554 0.7573 0.0309 1 0.0
Sr1 Sr+2 0.2422 0.4136 0.2186 1 0.0
O2 O-2 -0.4274 0.6484 0.3631 1 0.0
B1 B+3 -0.2615 0.5861 0.2652 1 0.0
O1 O-2 -0.039 0.6395 0.2263 1 0.0
